data_1574851
loop_
_publ_author_name
'Nguyen, Tri Minh'
'Tawfik, Sherif Abdulkader'
'Tran, Truyen'
'Gupta, Sunil'
'Rana, Santu'
'Venkatesh, Svetha'

_publ_section_title
;
 The search for superionic solid-state electrolytes using a
 physics-informed generative model.
;
_journal_issue 17
_journal_name_full 'Materials horizons'
_journal_page_first 6945
_journal_page_last 6955
_journal_paper_doi 10.1039/d5mh00767d
_journal_volume 12
_journal_year 2025
_chemical_formula_structural LiBr
_chemical_formula_sum 'Br16 Li16'
_space_group_IT_number 1
_space_group_name_Hall 'P 1'
_space_group_name_H-M_alt 'P 1'
_symmetry_Int_Tables_number 1
_symmetry_space_group_name_H-M 'P 1'
_audit_update_record
;
2025-04-08 deposited with the CCDC.	2025-06-06 downloaded from the CCDC.
;
_cell_angle_alpha 89.99995413
_cell_angle_beta 89.99997177
_cell_angle_gamma 89.99349868
_cell_formula_units_Z 16
_cell_length_a 9.23216381
_cell_length_b 11.11977739
_cell_length_c 8.92893382
_cell_volume 916.641
_cod_data_source_file d5mh00767d2.cif
_cod_data_source_block LiBr_CCDC1
_cod_depositor_comments 'Adding full bibliography for 1574820--1574854.cif.'
_cod_original_cell_volume 916.64082556
_cod_original_formula_sum 'Li16 Br16'
_cod_database_code 1574851

loop_
_symmetry_equiv_pos_site_id
_symmetry_equiv_pos_as_xyz
1 'x, y, z'

loop_
_atom_site_type_symbol
_atom_site_label
_atom_site_symmetry_multiplicity
_atom_site_fract_x
_atom_site_fract_y
_atom_site_fract_z
_atom_site_occupancy
Li Li0 1 0.75041088 0.89848060 0.42794095 1
Li Li1 1 0.24958846 0.10151680 0.42793986 1
Li Li2 1 0.49953040 0.14849270 0.67808124 1
Li Li3 1 0.74958741 0.10151687 0.92794131 1
Li Li4 1 -0.00046936 0.14849254 0.17808064 1
Li Li5 1 0.00047129 0.35150823 0.67808123 1
Li Li6 1 0.25041223 0.89848396 0.92794107 1
Li Li7 1 -0.00046983 0.64849295 0.67808183 1
Li Li8 1 0.00046910 0.85150634 0.17808070 1
Li Li9 1 0.25041081 0.39848282 0.42794068 1
Li Li10 1 0.74958845 0.60151609 0.42794041 1
Li Li11 1 0.49953102 0.64849239 0.17807940 1
Li Li12 1 0.50046846 0.35150711 0.17807996 1
Li Li13 1 0.50047075 0.85150847 0.67808005 1
Li Li14 1 0.75041276 0.39848302 0.92794168 1
Li Li15 1 0.24958738 0.60151801 0.92794058 1
Br Br16 1 0.96166861 0.24961948 0.92760976 1
Br Br17 1 0.03833043 0.75038071 0.92761005 1
Br Br18 1 0.28835606 0.49966661 0.17754406 1
Br Br19 1 0.53833074 0.75037778 0.42761188 1
Br Br20 1 0.78835853 0.49966757 0.67754610 1
Br Br21 1 0.21164270 0.00033098 0.17754699 1
Br Br22 1 0.46166708 0.24962129 0.42761216 1
Br Br23 1 0.78835696 -0.00033395 0.17754703 1
Br Br24 1 0.21164355 0.50033481 0.67754459 1
Br Br25 1 0.46166893 0.74962112 0.92760940 1
Br Br26 1 0.53833152 0.25037907 0.92761042 1
Br Br27 1 0.28835768 -0.00033066 0.67754784 1
Br Br28 1 0.71164399 0.00033616 0.67754066 1
Br Br29 1 0.71164273 0.50033115 0.17754807 1
Br Br30 1 0.96166861 0.74961894 0.42761082 1
Br Br31 1 0.03833168 0.25038006 0.42761021 1
